data_7208524
loop_
_publ_author_name
'Aaker\"oy, Christer B.'
'Chopade, Prashant D.'
'Ganser, Claudia'
'Rajbanshi, Arbin'
'Desper, John'

_publ_section_title
;
 Exploring the structural landscape of 2-aminopyrazines via
 co-crystallizations
;
_journal_issue 18
_journal_name_full CrystEngComm
_journal_page_first 5845
_journal_paper_doi 10.1039/c2ce25516b
_journal_volume 14
_journal_year 2012
_chemical_formula_moiety
;
(C4 H3 N3 Br2) (C7 H4 O2 F2)
;
_chemical_formula_sum 'C11 H7 Br2 F2 N3 O2'
_chemical_formula_weight 411.02
_chemical_name_systematic
;
ARcc-2c-7 2-amino-3,5-dibromopyrazine, 2,6-difluorobenzoic acid
;
_space_group_IT_number 14
_symmetry_cell_setting monoclinic
_symmetry_space_group_name_Hall '-P 2ybc'
_symmetry_space_group_name_H-M 'P 1 21/c 1'
_atom_sites_solution_hydrogens geom
_atom_sites_solution_primary direct
_atom_sites_solution_secondary difmap
_audit_creation_method SHELXL-97
_cell_angle_alpha 90.00
_cell_angle_beta 93.911(4)
_cell_angle_gamma 90.00
_cell_formula_units_Z 4
_cell_length_a 5.6663(5)
_cell_length_b 13.2299(11)
_cell_length_c 17.3426(14)
_cell_measurement_reflns_used 9944
_cell_measurement_temperature 120(2)
_cell_measurement_theta_max 31.31
_cell_measurement_theta_min 2.35
_cell_volume 1297.05(19)
_computing_cell_refinement 'Bruker SMART'
_computing_data_collection 'Bruker SMART'
_computing_data_reduction 'Bruker SAINT'
_computing_molecular_graphics 'Bruker SHELXTL'
_computing_publication_material 'Bruker SHELXTL'
_computing_structure_refinement 'SHELXL-97 (Sheldrick, 1997)'
_computing_structure_solution 'SHELXS-97 (Sheldrick, 1990)'
_diffrn_ambient_temperature 120(2)
_diffrn_measured_fraction_theta_full 1.000
_diffrn_measured_fraction_theta_max 1.000
_diffrn_measurement_device_type 'CCD area detector'
_diffrn_measurement_method 'phi and omega scans'
_diffrn_radiation_monochromator graphite
_diffrn_radiation_source 'fine-focus sealed tube'
_diffrn_radiation_type MoK\a
_diffrn_radiation_wavelength 0.71073
_diffrn_reflns_av_R_equivalents 0.0375
_diffrn_reflns_av_sigmaI/netI 0.0418
_diffrn_reflns_limit_h_max 7
_diffrn_reflns_limit_h_min -8
_diffrn_reflns_limit_k_max 18
_diffrn_reflns_limit_k_min -19
_diffrn_reflns_limit_l_max 25
_diffrn_reflns_limit_l_min -24
_diffrn_reflns_number 31619
_diffrn_reflns_theta_full 31.50
_diffrn_reflns_theta_max 31.50
_diffrn_reflns_theta_min 1.94
_exptl_absorpt_coefficient_mu 6.278
_exptl_absorpt_correction_T_max 0.4527
_exptl_absorpt_correction_T_min 0.3028
_exptl_absorpt_correction_type multi-scan
_exptl_absorpt_process_details SADABS
_exptl_crystal_colour colourless
_exptl_crystal_density_diffrn 2.105
_exptl_crystal_density_method 'not measured'
_exptl_crystal_description prism
_exptl_crystal_F_000 792
_exptl_crystal_size_max 0.25
_exptl_crystal_size_mid 0.20
_exptl_crystal_size_min 0.15
_refine_diff_density_max 0.704
_refine_diff_density_min -0.653
_refine_diff_density_rms 0.111
_refine_ls_extinction_method none
_refine_ls_goodness_of_fit_ref 1.033
_refine_ls_hydrogen_treatment mixed
_refine_ls_matrix_type full
_refine_ls_number_parameters 190
_refine_ls_number_reflns 4324
_refine_ls_number_restraints 0
_refine_ls_restrained_S_all 1.033
_refine_ls_R_factor_all 0.0605
_refine_ls_R_factor_gt 0.0327
_refine_ls_shift/su_max 0.001
_refine_ls_shift/su_mean 0.000
_refine_ls_structure_factor_coef Fsqd
_refine_ls_weighting_details 'calc w=1/[\s^2^(Fo^2^)+(0.0350P)^2^+0.2000P] where P=(Fo^2^+2Fc^2^)/3'
_refine_ls_weighting_scheme calc
_refine_ls_wR_factor_gt 0.0653
_refine_ls_wR_factor_ref 0.0721
_reflns_number_gt 3128
_reflns_number_total 4324
_reflns_threshold_expression >2sigma(I)
_cod_data_source_file c2ce25516b.txt
_cod_data_source_block B3.A18
_cod_depositor_comments
;
The following automatic conversions were performed:

'_symmetry_cell_setting' value 'Monoclinic' changed to 'monoclinic'
according to /home/saulius/struct/CIF-dictionaries/cif_core.dic
dictionary named 'cif_core.dic' version 2.4.1 from 2010-06-29.

Automatic conversion script
Id: cif_fix_values 1891 2012-01-12 08:04:46Z andrius 
;
_cod_original_sg_symbol_H-M P2(1)/c
_cod_database_code 7208524

loop_
_symmetry_equiv_pos_as_xyz
'x, y, z'
'-x, y+1/2, -z+1/2'
'-x, -y, -z'
'x, -y-1/2, z-1/2'

loop_
_atom_site_label
_atom_site_type_symbol
_atom_site_fract_x
_atom_site_fract_y
_atom_site_fract_z
_atom_site_U_iso_or_equiv
_atom_site_adp_type
_atom_site_occupancy
_atom_site_symmetry_multiplicity
_atom_site_calc_flag
_atom_site_refinement_flags
Br1 Br 1.28639(4) 0.948696(15) 0.643763(13) 0.02276(7) Uani 1 1 d .
Br2 Br 1.39519(4) 0.541654(15) 0.599085(13) 0.02338(7) Uani 1 1 d .
N11 N 0.8668(3) 0.73924(12) 0.52445(9) 0.0171(4) Uani 1 1 d .
C12 C 0.9444(4) 0.82726(15) 0.55554(12) 0.0167(4) Uani 1 1 d .
N12 N 0.8141(3) 0.91031(14) 0.54212(12) 0.0229(4) Uani 1 1 d .
H12A H 0.689(5) 0.8995(18) 0.5180(14) 0.028 Uiso 1 1 d .
H12B H 0.857(4) 0.9629(18) 0.5639(15) 0.028 Uiso 1 1 d .
C13 C 1.1651(4) 0.82656(15) 0.60018(12) 0.0162(4) Uani 1 1 d .
N14 N 1.2936(3) 0.74579(12) 0.61215(9) 0.0177(4) Uani 1 1 d .
C15 C 1.2096(4) 0.65927(15) 0.58133(12) 0.0170(4) Uani 1 1 d .
C16 C 0.9983(4) 0.65505(15) 0.53780(12) 0.0189(4) Uani 1 1 d .
H16A H 0.9438 0.5922 0.5168 0.023 Uiso 1 1 calc R
C21 C 0.1766(3) 0.77085(15) 0.34240(11) 0.0150(4) Uani 1 1 d .
C27 C 0.3645(4) 0.78662(15) 0.40553(12) 0.0170(4) Uani 1 1 d .
O21 O 0.5105(3) 0.70978(11) 0.41668(9) 0.0221(3) Uani 1 1 d .
H21 H 0.607(4) 0.7212(18) 0.4524(14) 0.026 Uiso 1 1 d .
O22 O 0.3774(3) 0.86477(10) 0.44311(8) 0.0212(3) Uani 1 1 d .
C22 C 0.0569(4) 0.67993(15) 0.32800(12) 0.0180(4) Uani 1 1 d .
F22 F 0.1258(2) 0.59783(9) 0.37054(7) 0.0267(3) Uani 1 1 d .
C23 C -0.1327(4) 0.66994(16) 0.27454(12) 0.0206(5) Uani 1 1 d .
H23A H -0.2109 0.6068 0.2671 0.025 Uiso 1 1 calc R
C24 C -0.2069(4) 0.75411(16) 0.23189(12) 0.0220(5) Uani 1 1 d .
H24A H -0.3395 0.7489 0.1955 0.026 Uiso 1 1 calc R
C25 C -0.0905(4) 0.84548(16) 0.24160(12) 0.0201(5) Uani 1 1 d .
H25A H -0.1390 0.9027 0.2115 0.024 Uiso 1 1 calc R
C26 C 0.0972(4) 0.85153(14) 0.29591(12) 0.0176(4) Uani 1 1 d .
F26 F 0.2148(2) 0.94052(9) 0.30377(7) 0.0252(3) Uani 1 1 d .

loop_
_atom_site_aniso_label
_atom_site_aniso_U_11
_atom_site_aniso_U_22
_atom_site_aniso_U_33
_atom_site_aniso_U_23
_atom_site_aniso_U_13
_atom_site_aniso_U_12
Br1 0.02097(12) 0.01777(11) 0.02862(14) -0.00432(8) -0.00497(10) -0.00411(8)
Br2 0.02164(12) 0.01810(11) 0.02937(14) -0.00054(8) -0.00569(10) 0.00393(8)
N11 0.0156(9) 0.0174(8) 0.0179(9) -0.0010(7) -0.0030(7) -0.0015(7)
C12 0.0168(10) 0.0194(10) 0.0139(11) 0.0004(8) 0.0010(9) -0.0015(8)
N12 0.0183(10) 0.0183(9) 0.0306(12) -0.0033(8) -0.0096(9) 0.0009(8)
C13 0.0172(10) 0.0170(9) 0.0140(10) -0.0017(8) -0.0013(8) -0.0038(8)
N14 0.0161(9) 0.0193(9) 0.0173(9) -0.0002(7) -0.0010(7) -0.0028(7)
C15 0.0177(11) 0.0162(9) 0.0165(11) 0.0003(8) -0.0028(9) 0.0016(8)
C16 0.0197(11) 0.0173(10) 0.0192(12) -0.0029(8) -0.0014(9) -0.0011(8)
C21 0.0139(10) 0.0167(9) 0.0142(11) -0.0007(8) -0.0003(8) 0.0000(7)
C27 0.0152(10) 0.0176(10) 0.0181(11) 0.0020(8) 0.0005(9) -0.0007(8)
O21 0.0201(8) 0.0203(8) 0.0239(9) -0.0043(6) -0.0126(7) 0.0041(6)
O22 0.0232(8) 0.0179(7) 0.0215(8) -0.0048(6) -0.0056(6) 0.0009(6)
C22 0.0197(11) 0.0161(9) 0.0179(11) -0.0002(8) -0.0012(9) 0.0004(8)
F22 0.0314(7) 0.0159(6) 0.0311(8) 0.0043(5) -0.0105(6) -0.0033(5)
C23 0.0204(11) 0.0210(10) 0.0200(12) -0.0065(9) -0.0022(9) -0.0017(9)
C24 0.0169(10) 0.0294(12) 0.0191(12) -0.0068(9) -0.0036(9) 0.0023(9)
C25 0.0217(11) 0.0207(10) 0.0174(12) -0.0008(8) -0.0028(9) 0.0053(8)
C26 0.0193(11) 0.0142(9) 0.0192(12) -0.0030(8) -0.0009(9) -0.0002(8)
F26 0.0296(7) 0.0146(6) 0.0300(8) 0.0035(5) -0.0089(6) -0.0042(5)

loop_
_atom_type_symbol
_atom_type_description
_atom_type_scat_dispersion_real
_atom_type_scat_dispersion_imag
_atom_type_scat_source
C C 0.0033 0.0016 'International Tables Vol C Tables 4.2.6.8 and 6.1.1.4'
H H 0.0000 0.0000 'International Tables Vol C Tables 4.2.6.8 and 6.1.1.4'
N N 0.0061 0.0033 'International Tables Vol C Tables 4.2.6.8 and 6.1.1.4'
O O 0.0106 0.0060 'International Tables Vol C Tables 4.2.6.8 and 6.1.1.4'
F F 0.0171 0.0103 'International Tables Vol C Tables 4.2.6.8 and 6.1.1.4'
Br Br -0.2901 2.4595 'International Tables Vol C Tables 4.2.6.8 and 6.1.1.4'

loop_
_geom_angle_atom_site_label_1
_geom_angle_atom_site_label_2
_geom_angle_atom_site_label_3
_geom_angle
C12 N11 C16 118.92(18)
N12 C12 N11 118.73(18)
N12 C12 C13 123.67(19)
N11 C12 C13 117.59(18)
C12 N12 H12A 113.5(18)
C12 N12 H12B 118.2(18)
H12A N12 H12B 128(3)
N14 C13 C12 123.53(18)
N14 C13 Br1 116.96(15)
C12 C13 Br1 119.50(15)
C13 N14 C15 117.34(18)
N14 C15 C16 121.88(18)
N14 C15 Br2 117.42(15)
C16 C15 Br2 120.70(15)
N11 C16 C15 120.73(18)
N11 C16 H16A 119.6
C15 C16 H16A 119.6
C26 C21 C22 115.02(18)
C26 C21 C27 120.30(17)
C22 C21 C27 124.54(18)
O22 C27 O21 124.14(19)
O22 C27 C21 121.64(18)
O21 C27 C21 114.23(17)
C27 O21 H21 110.6(17)
F22 C22 C23 118.19(18)
F22 C22 C21 118.35(18)
C23 C22 C21 123.43(19)
C22 C23 C24 118.47(19)
C22 C23 H23A 120.8
C24 C23 H23A 120.8
C25 C24 C23 120.8(2)
C25 C24 H24A 119.6
C23 C24 H24A 119.6
C26 C25 C24 118.38(19)
C26 C25 H25A 120.8
C24 C25 H25A 120.8
F26 C26 C25 118.16(18)
F26 C26 C21 118.02(18)
C25 C26 C21 123.80(18)

loop_
_geom_bond_atom_site_label_1
_geom_bond_atom_site_label_2
_geom_bond_distance
Br1 C13 1.893(2)
Br2 C15 1.8916(19)
N11 C12 1.345(3)
N11 C16 1.351(3)
C12 N12 1.336(3)
C12 C13 1.425(3)
N12 H12A 0.81(3)
N12 H12B 0.82(3)
C13 N14 1.301(2)
N14 C15 1.337(2)
C15 C16 1.372(3)
C16 H16A 0.9500
C21 C26 1.394(3)
C21 C22 1.395(3)
C21 C27 1.489(3)
C27 O22 1.222(2)
C27 O21 1.316(2)
O21 H21 0.81(3)
C22 F22 1.355(2)
C22 C23 1.377(3)
C23 C24 1.386(3)
C23 H23A 0.9500
C24 C25 1.382(3)
C24 H24A 0.9500
C25 C26 1.374(3)
C25 H25A 0.9500
C26 F26 1.355(2)

loop_
_geom_hbond_atom_site_label_D
_geom_hbond_atom_site_label_H
_geom_hbond_atom_site_label_A
_geom_hbond_distance_DH
_geom_hbond_distance_HA
_geom_hbond_distance_DA
_geom_hbond_angle_DHA
_geom_hbond_site_symmetry_A
O21 H21 N11 0.81(3) 1.88(3) 2.685(2) 171(2) .
N12 H12A O22 0.81(3) 2.17(3) 2.976(3) 174(2) .
N12 H12B F26 0.82(3) 2.68(3) 3.335(2) 138(2) 3_676

loop_
_geom_torsion_atom_site_label_1
_geom_torsion_atom_site_label_2
_geom_torsion_atom_site_label_3
_geom_torsion_atom_site_label_4
_geom_torsion
C16 N11 C12 N12 179.91(19)
C16 N11 C12 C13 1.0(3)
N12 C12 C13 N14 -178.9(2)
N11 C12 C13 N14 0.0(3)
N12 C12 C13 Br1 -0.1(3)
N11 C12 C13 Br1 178.81(14)
C12 C13 N14 C15 -0.9(3)
Br1 C13 N14 C15 -179.77(15)
C13 N14 C15 C16 0.9(3)
C13 N14 C15 Br2 -179.69(15)
C12 N11 C16 C15 -1.0(3)
N14 C15 C16 N11 0.1(3)
Br2 C15 C16 N11 -179.33(15)
C26 C21 C27 O22 35.4(3)
C22 C21 C27 O22 -140.1(2)
C26 C21 C27 O21 -144.91(19)
C22 C21 C27 O21 39.5(3)
C26 C21 C22 F22 179.42(18)
C27 C21 C22 F22 -4.8(3)
C26 C21 C22 C23 -2.8(3)
C27 C21 C22 C23 173.01(19)
F22 C22 C23 C24 178.79(19)
C21 C22 C23 C24 1.0(3)
C22 C23 C24 C25 1.3(3)
C23 C24 C25 C26 -1.5(3)
C24 C25 C26 F26 178.25(18)
C24 C25 C26 C21 -0.4(3)
C22 C21 C26 F26 -176.20(17)
C27 C21 C26 F26 7.8(3)
C22 C21 C26 C25 2.5(3)
C27 C21 C26 C25 -173.46(19)
